data_7125985
loop_
_publ_author_name
'Zhai, Shengxian'
'Qiu, Shuxian'
'Chen, Lunjian'
'Niu, Yongsheng'
'Yu, Youzhu'
'Yang, Bo'
'Zhang, Beining'
'Han, Chuchu'
'Yang, Liguo'
'Zhai, Hongbin'

_publ_section_title
;
 Synthesis of cyclobutane-fused oxygen-containing tricyclic framework via
 thermally promoted intramolecular cycloaddition of
 cyclohexadienone-tethered allenes.
;
_journal_issue 23
_journal_name_full 'Chemical communications (Cambridge, England)'
_journal_page_first 3405
_journal_page_last 3408
_journal_paper_doi 10.1039/d0cc00061b
_journal_volume 56
_journal_year 2020
_chemical_formula_sum 'C14 H19 N0 O2'
_chemical_formula_weight 219.29
_space_group_crystal_system orthorhombic
_space_group_IT_number 61
_space_group_name_Hall '-P 2ac 2ab'
_space_group_name_H-M_alt 'P b c a'
_atom_sites_solution_hydrogens geom
_audit_creation_method SHELXL-2014/7
_audit_update_record
;
2019-07-31 deposited with the CCDC.	2020-02-11 downloaded from the CCDC.
;
_cell_angle_alpha 90
_cell_angle_beta 90
_cell_angle_gamma 90
_cell_formula_units_Z 8
_cell_length_a 9.026(2)
_cell_length_b 11.173(2)
_cell_length_c 23.919(5)
_cell_measurement_reflns_used 9921
_cell_measurement_temperature 296(2)
_cell_measurement_theta_max 27.40
_cell_measurement_theta_min 2.55
_cell_volume 2412.2(9)
_computing_structure_refinement 'SHELXL-2014/7 (Sheldrick, 2014)'
_diffrn_ambient_temperature 296(2)
_diffrn_measured_fraction_theta_full 1.000
_diffrn_measured_fraction_theta_max 1.000
_diffrn_measurement_device_type 'Bruker APEX-II CCD'
_diffrn_measurement_method '\f and \w scans'
_diffrn_radiation_type MoK\a
_diffrn_radiation_wavelength 0.71073
_diffrn_reflns_av_R_equivalents 0.0518
_diffrn_reflns_av_unetI/netI 0.0232
_diffrn_reflns_Laue_measured_fraction_full 1.000
_diffrn_reflns_Laue_measured_fraction_max 1.000
_diffrn_reflns_limit_h_max 10
_diffrn_reflns_limit_h_min -10
_diffrn_reflns_limit_k_max 13
_diffrn_reflns_limit_k_min -13
_diffrn_reflns_limit_l_max 28
_diffrn_reflns_limit_l_min -27
_diffrn_reflns_number 19432
_diffrn_reflns_point_group_measured_fraction_full 1.000
_diffrn_reflns_point_group_measured_fraction_max 1.000
_diffrn_reflns_theta_full 25.020
_diffrn_reflns_theta_max 25.020
_diffrn_reflns_theta_min 2.827
_exptl_absorpt_coefficient_mu 0.079
_exptl_absorpt_correction_T_max 0.7456
_exptl_absorpt_correction_T_min 0.5754
_exptl_absorpt_correction_type none
_exptl_crystal_colour white
_exptl_crystal_density_diffrn 1.208
_exptl_crystal_description block
_exptl_crystal_F_000 952
_exptl_crystal_size_max 0.100
_exptl_crystal_size_mid 0.060
_exptl_crystal_size_min 0.040
_refine_diff_density_max 0.191
_refine_diff_density_min -0.230
_refine_diff_density_rms 0.034
_refine_ls_extinction_method none
_refine_ls_goodness_of_fit_ref 1.053
_refine_ls_hydrogen_treatment constr
_refine_ls_matrix_type full
_refine_ls_number_parameters 148
_refine_ls_number_reflns 2128
_refine_ls_number_restraints 0
_refine_ls_restrained_S_all 1.053
_refine_ls_R_factor_all 0.0493
_refine_ls_R_factor_gt 0.0436
_refine_ls_shift/su_max 0.000
_refine_ls_shift/su_mean 0.000
_refine_ls_structure_factor_coef Fsqd
_refine_ls_weighting_details 'w=1/[\s^2^(Fo^2^)+(0.0576P)^2^+0.8221P] where P=(Fo^2^+2Fc^2^)/3'
_refine_ls_weighting_scheme calc
_refine_ls_wR_factor_gt 0.1162
_refine_ls_wR_factor_ref 0.1237
_reflns_Friedel_coverage 0.000
_reflns_number_gt 1866
_reflns_number_total 2128
_reflns_threshold_expression 'I > 2\s(I)'
_cod_data_source_file d0cc00061b2.cif
_cod_data_source_block 123_a
_cod_depositor_comments 'Adding full bibliography for 7125985.cif.'
_cod_original_cell_volume 2412.3(9)
_cod_database_code 7125985
_shelx_shelxl_version_number 2014/7
_shelx_space_group_comment
;
The symmetry employed for this shelxl refinement is uniquely defined
by the following loop, which should always be used as a source of
symmetry information in preference to the above space-group names.
They are only intended as comments.
;
_shelx_estimated_absorpt_t_min 0.992
_shelx_estimated_absorpt_t_max 0.997

loop_
_space_group_symop_operation_xyz
'x, y, z'
'-x+1/2, -y, z+1/2'
'-x, y+1/2, -z+1/2'
'x+1/2, -y+1/2, -z'
'-x, -y, -z'
'x-1/2, y, -z-1/2'
'x, -y-1/2, z-1/2'
'-x-1/2, y-1/2, z'

loop_
_atom_site_label
_atom_site_type_symbol
_atom_site_fract_x
_atom_site_fract_y
_atom_site_fract_z
_atom_site_U_iso_or_equiv
_atom_site_adp_type
_atom_site_occupancy
_atom_site_site_symmetry_order
_atom_site_calc_flag
_atom_site_refinement_flags_posn
_atom_site_refinement_flags_adp
_atom_site_refinement_flags_occupancy
_atom_site_disorder_assembly
_atom_site_disorder_group
O1 O 0.42237(16) 0.68864(11) 0.36106(7) 0.0787(5) Uani 1 1 d . . . . .
C1 C 0.45369(18) 0.58286(14) 0.36720(7) 0.0459(4) Uani 1 1 d . . . . .
C2 C 0.33672(17) 0.48899(15) 0.36099(7) 0.0498(4) Uani 1 1 d . . . . .
H2 H 0.2773 0.4978 0.3270 0.060 Uiso 1 1 calc R U . . .
O2 O 0.57996(12) 0.23110(9) 0.40786(5) 0.0480(3) Uani 1 1 d . . . . .
C3 C 0.39338(16) 0.35896(13) 0.37085(6) 0.0412(4) Uani 1 1 d . . . . .
H3 H 0.3336 0.3005 0.3503 0.049 Uiso 1 1 calc R U . . .
C4 C 0.55635(16) 0.32809(12) 0.36845(6) 0.0358(3) Uani 1 1 d . . . . .
C5 C 0.65316(16) 0.43430(12) 0.38377(6) 0.0380(4) Uani 1 1 d . . . . .
C8 C 0.2412(2) 0.4753(2) 0.41553(9) 0.0750(6) Uani 1 1 d . . . . .
H8A H 0.2481 0.5426 0.4410 0.090 Uiso 1 1 calc R U . . .
H8B H 0.1389 0.4529 0.4088 0.090 Uiso 1 1 calc R U . . .
C7 C 0.81155(19) 0.40909(17) 0.39925(10) 0.0649(5) Uani 1 1 d . . . . .
H7A H 0.8594 0.4824 0.4098 0.097 Uiso 1 1 calc R U . . .
H7B H 0.8621 0.3748 0.3678 0.097 Uiso 1 1 calc R U . . .
H7C H 0.8143 0.3540 0.4300 0.097 Uiso 1 1 calc R U . . .
C6 C 0.60373(17) 0.54701(13) 0.38143(6) 0.0408(4) Uani 1 1 d . . . . .
H6 H 0.6711 0.6075 0.3896 0.049 Uiso 1 1 calc R U . . .
C9 C 0.34089(19) 0.37204(16) 0.43010(7) 0.0546(4) Uani 1 1 d . . . . .
C10 C 0.4130(2) 0.33117(19) 0.47361(7) 0.0652(5) Uani 1 1 d . . . . .
H10 H 0.3821 0.3506 0.5096 0.078 Uiso 1 1 calc R U . . .
C11 C 0.5439(2) 0.25394(19) 0.46509(7) 0.0656(5) Uani 1 1 d . . . . .
H11A H 0.6286 0.2913 0.4829 0.079 Uiso 1 1 calc R U . . .
H11B H 0.5266 0.1780 0.4836 0.079 Uiso 1 1 calc R U . . .
C12 C 0.6068(2) 0.27629(13) 0.31160(6) 0.0493(4) Uani 1 1 d . . . . .
H12 H 0.7127 0.2581 0.3146 0.059 Uiso 1 1 calc R U . . .
C13 C 0.5270(3) 0.16035(16) 0.29655(9) 0.0769(7) Uani 1 1 d . . . . .
H13A H 0.4254 0.1775 0.2877 0.115 Uiso 1 1 calc R U . . .
H13B H 0.5311 0.1063 0.3277 0.115 Uiso 1 1 calc R U . . .
H13C H 0.5742 0.1243 0.2648 0.115 Uiso 1 1 calc R U . . .
C14 C 0.5877(3) 0.36697(17) 0.26468(7) 0.0718(6) Uani 1 1 d . . . . .
H14A H 0.6188 0.3319 0.2300 0.108 Uiso 1 1 calc R U . . .
H14B H 0.6469 0.4364 0.2724 0.108 Uiso 1 1 calc R U . . .
H14C H 0.4854 0.3898 0.2621 0.108 Uiso 1 1 calc R U . . .

loop_
_atom_site_aniso_label
_atom_site_aniso_U_11
_atom_site_aniso_U_22
_atom_site_aniso_U_33
_atom_site_aniso_U_23
_atom_site_aniso_U_13
_atom_site_aniso_U_12
O1 0.0725(10) 0.0439(7) 0.1197(13) 0.0022(7) -0.0047(8) 0.0172(6)
C1 0.0500(9) 0.0399(8) 0.0476(9) -0.0021(6) 0.0023(7) 0.0086(7)
C2 0.0373(8) 0.0546(9) 0.0576(10) -0.0039(7) -0.0089(7) 0.0083(7)
O2 0.0568(7) 0.0400(6) 0.0471(6) 0.0113(5) -0.0015(5) -0.0014(5)
C3 0.0354(8) 0.0439(8) 0.0443(8) -0.0025(6) -0.0043(6) -0.0076(6)
C4 0.0397(8) 0.0299(7) 0.0378(7) 0.0029(6) 0.0002(6) -0.0018(6)
C5 0.0335(8) 0.0376(7) 0.0429(8) 0.0010(6) 0.0012(6) -0.0027(6)
C8 0.0410(10) 0.0873(15) 0.0966(15) -0.0101(12) 0.0177(10) 0.0032(10)
C7 0.0381(9) 0.0541(10) 0.1026(15) 0.0048(10) -0.0098(9) -0.0022(8)
C6 0.0410(8) 0.0355(7) 0.0458(8) -0.0030(6) 0.0015(6) -0.0053(6)
C9 0.0408(9) 0.0662(11) 0.0570(10) -0.0037(8) 0.0144(8) -0.0134(8)
C10 0.0708(13) 0.0838(13) 0.0411(9) 0.0001(9) 0.0140(9) -0.0178(10)
C11 0.0749(13) 0.0777(12) 0.0442(9) 0.0154(9) -0.0048(9) -0.0085(10)
C12 0.0631(10) 0.0383(8) 0.0467(9) -0.0024(6) 0.0105(8) 0.0020(7)
C13 0.127(2) 0.0436(10) 0.0603(11) -0.0140(8) 0.0062(12) -0.0125(11)
C14 0.1170(18) 0.0565(11) 0.0419(10) 0.0025(8) 0.0183(10) -0.0042(11)

loop_
_atom_type_symbol
_atom_type_description
_atom_type_scat_dispersion_real
_atom_type_scat_dispersion_imag
_atom_type_scat_source
C C 0.0033 0.0016 'International Tables Vol C Tables 4.2.6.8 and 6.1.1.4'
H H 0.0000 0.0000 'International Tables Vol C Tables 4.2.6.8 and 6.1.1.4'
N N 0.0061 0.0033 'International Tables Vol C Tables 4.2.6.8 and 6.1.1.4'
O O 0.0106 0.0060 'International Tables Vol C Tables 4.2.6.8 and 6.1.1.4'

loop_
_geom_angle_atom_site_label_1
_geom_angle_atom_site_label_2
_geom_angle_atom_site_label_3
_geom_angle
_geom_angle_site_symmetry_1
_geom_angle_site_symmetry_3
_geom_angle_publ_flag
O1 C1 C6 120.64(15) . . ?
O1 C1 C2 120.15(15) . . ?
C6 C1 C2 119.21(13) . . ?
C1 C2 C3 114.02(13) . . ?
C1 C2 C8 111.91(15) . . ?
C3 C2 C8 87.91(13) . . ?
C1 C2 H2 113.5 . . ?
C3 C2 H2 113.5 . . ?
C8 C2 H2 113.5 . . ?
C11 O2 C4 117.06(13) . . ?
C9 C3 C4 111.41(13) . . ?
C9 C3 C2 87.05(12) . . ?
C4 C3 C2 121.76(13) . . ?
C9 C3 H3 111.4 . . ?
C4 C3 H3 111.4 . . ?
C2 C3 H3 111.4 . . ?
O2 C4 C3 106.76(11) . . ?
O2 C4 C5 110.01(11) . . ?
C3 C4 C5 111.86(12) . . ?
O2 C4 C12 104.38(11) . . ?
C3 C4 C12 113.89(13) . . ?
C5 C4 C12 109.60(12) . . ?
C6 C5 C7 120.26(14) . . ?
C6 C5 C4 122.27(13) . . ?
C7 C5 C4 117.40(13) . . ?
C9 C8 C2 86.50(13) . . ?
C9 C8 H8A 114.2 . . ?
C2 C8 H8A 114.2 . . ?
C9 C8 H8B 114.2 . . ?
C2 C8 H8B 114.2 . . ?
H8A C8 H8B 111.4 . . ?
C5 C7 H7A 109.5 . . ?
C5 C7 H7B 109.5 . . ?
H7A C7 H7B 109.5 . . ?
C5 C7 H7C 109.5 . . ?
H7A C7 H7C 109.5 . . ?
H7B C7 H7C 109.5 . . ?
C5 C6 C1 125.48(14) . . ?
C5 C6 H6 117.3 . . ?
C1 C6 H6 117.3 . . ?
C10 C9 C3 124.00(17) . . ?
C10 C9 C8 138.51(19) . . ?
C3 C9 C8 92.56(15) . . ?
C9 C10 C11 119.44(17) . . ?
C9 C10 H10 120.3 . . ?
C11 C10 H10 120.3 . . ?
O2 C11 C10 114.73(15) . . ?
O2 C11 H11A 108.6 . . ?
C10 C11 H11A 108.6 . . ?
O2 C11 H11B 108.6 . . ?
C10 C11 H11B 108.6 . . ?
H11A C11 H11B 107.6 . . ?
C14 C12 C13 109.76(16) . . ?
C14 C12 C4 111.48(13) . . ?
C13 C12 C4 112.74(14) . . ?
C14 C12 H12 107.5 . . ?
C13 C12 H12 107.5 . . ?
C4 C12 H12 107.5 . . ?
C12 C13 H13A 109.5 . . ?
C12 C13 H13B 109.5 . . ?
H13A C13 H13B 109.5 . . ?
C12 C13 H13C 109.5 . . ?
H13A C13 H13C 109.5 . . ?
H13B C13 H13C 109.5 . . ?
C12 C14 H14A 109.5 . . ?
C12 C14 H14B 109.5 . . ?
H14A C14 H14B 109.5 . . ?
C12 C14 H14C 109.5 . . ?
H14A C14 H14C 109.5 . . ?
H14B C14 H14C 109.5 . . ?

loop_
_geom_bond_atom_site_label_1
_geom_bond_atom_site_label_2
_geom_bond_distance
_geom_bond_site_symmetry_2
_geom_bond_publ_flag
O1 C1 1.224(2) . ?
C1 C6 1.453(2) . ?
C1 C2 1.496(2) . ?
C2 C3 1.558(2) . ?
C2 C8 1.571(3) . ?
C2 H2 0.9800 . ?
O2 C11 1.430(2) . ?
O2 C4 1.4520(17) . ?
C3 C9 1.502(2) . ?
C3 C4 1.512(2) . ?
C3 H3 0.9800 . ?
C4 C5 1.5186(19) . ?
C4 C12 1.546(2) . ?
C5 C6 1.337(2) . ?
C5 C7 1.504(2) . ?
C8 C9 1.504(3) . ?
C8 H8A 0.9700 . ?
C8 H8B 0.9700 . ?
C7 H7A 0.9600 . ?
C7 H7B 0.9600 . ?
C7 H7C 0.9600 . ?
C6 H6 0.9300 . ?
C9 C10 1.310(3) . ?
C10 C11 1.477(3) . ?
C10 H10 0.9300 . ?
C11 H11A 0.9700 . ?
C11 H11B 0.9700 . ?
C12 C14 1.522(2) . ?
C12 C13 1.525(2) . ?
C12 H12 0.9800 . ?
C13 H13A 0.9600 . ?
C13 H13B 0.9600 . ?
C13 H13C 0.9600 . ?
C14 H14A 0.9600 . ?
C14 H14B 0.9600 . ?
C14 H14C 0.9600 . ?
